data_4311775
loop_
_publ_author_name
'Shih-Hsien Hsu'
'Jr-Chiuan Chang'
'Chun-Liang Lai'
'Ching-Han Hu'
'Hon Man Lee'
'Gene-Hsiang Lee'
'Shie-Ming Peng'
'Jui-Hsien Huang'

_publ_section_title
;
 Terminal Titanium-Ligand Multiple Bonds. Cleavages of CO and CS Double
 Bonds with Ti Imido Complexes
;
_journal_name_full 'Inorganic Chemistry'
_journal_page_first 6786
_journal_page_last 6792
_journal_paper_doi 10.1021/ic049474f
_journal_volume 43
_journal_year 2004
_chemical_formula_sum 'C34 H48 N2 O2 S Ti'
_chemical_formula_weight 596.70
_chemical_name_systematic
; 
 ? 
;
_space_group_IT_number 2
_symmetry_cell_setting triclinic
_symmetry_space_group_name_Hall '-P 1'
_symmetry_space_group_name_H-M 'P -1'
_atom_sites_solution_hydrogens geom
_atom_sites_solution_primary direct
_atom_sites_solution_secondary difmap
_audit_creation_method SHELXL-97
_cell_angle_alpha 71.1250(10)
_cell_angle_beta 88.1060(10)
_cell_angle_gamma 71.6860(10)
_cell_formula_units_Z 2
_cell_length_a 10.2706(6)
_cell_length_b 12.5962(8)
_cell_length_c 14.3469(9)
_cell_measurement_temperature 150(2)
_cell_volume 1662.43(18)
_computing_cell_refinement 'Bruker SMART'
_computing_data_collection 'Bruker SMART'
_computing_data_reduction 'Bruker SHELXTL'
_computing_molecular_graphics 'Bruker SHELXTL'
_computing_publication_material 'Bruker SHELXTL'
_computing_structure_refinement 'SHELXL-97 (Sheldrick, 1997)'
_computing_structure_solution 'SHELXS-97 (Sheldrick, 1990)'
_diffrn_ambient_temperature 150(2)
_diffrn_measured_fraction_theta_full 0.959
_diffrn_measured_fraction_theta_max 0.959
_diffrn_measurement_device_type 'CCD area detector'
_diffrn_measurement_method 'phi and omega scans'
_diffrn_radiation_monochromator graphite
_diffrn_radiation_source 'fine-focus sealed tube'
_diffrn_radiation_type MoK\a
_diffrn_radiation_wavelength 0.71073
_diffrn_reflns_av_R_equivalents 0.0252
_diffrn_reflns_av_sigmaI/netI 0.0655
_diffrn_reflns_limit_h_max 6
_diffrn_reflns_limit_h_min -13
_diffrn_reflns_limit_k_max 14
_diffrn_reflns_limit_k_min -16
_diffrn_reflns_limit_l_max 18
_diffrn_reflns_limit_l_min -17
_diffrn_reflns_number 10572
_diffrn_reflns_theta_full 27.51
_diffrn_reflns_theta_max 27.51
_diffrn_reflns_theta_min 1.50
_exptl_absorpt_coefficient_mu 0.351
_exptl_absorpt_correction_T_max 0.9486
_exptl_absorpt_correction_T_min 0.7517
_exptl_absorpt_correction_type 'Empirical Used SADABS'
_exptl_crystal_colour dark-purple
_exptl_crystal_density_diffrn 1.192
_exptl_crystal_density_method 'not measured'
_exptl_crystal_description block
_exptl_crystal_F_000 640
_exptl_crystal_size_max 0.32
_exptl_crystal_size_mid 0.28
_exptl_crystal_size_min 0.25
_refine_diff_density_max 0.453
_refine_diff_density_min -0.240
_refine_diff_density_rms 0.065
_refine_ls_extinction_method none
_refine_ls_goodness_of_fit_ref 0.983
_refine_ls_hydrogen_treatment mixed
_refine_ls_matrix_type full
_refine_ls_number_parameters 373
_refine_ls_number_reflns 7340
_refine_ls_number_restraints 0
_refine_ls_restrained_S_all 0.983
_refine_ls_R_factor_all 0.0604
_refine_ls_R_factor_gt 0.0413
_refine_ls_shift/su_max 0.051
_refine_ls_shift/su_mean 0.007
_refine_ls_structure_factor_coef Fsqd
_refine_ls_weighting_details 'calc w=1/[\s^2^(Fo^2^)+(0.0631P)^2^+0.0000P] where P=(Fo^2^+2Fc^2^)/3'
_refine_ls_weighting_scheme calc
_refine_ls_wR_factor_gt 0.1099
_refine_ls_wR_factor_ref 0.1262
_reflns_number_gt 5092
_reflns_number_total 7340
_reflns_threshold_expression >2sigma(I)
_cod_data_source_file ic049474fsi20040424_121134.cif
_cod_data_source_block hjh153m
_cod_depositor_comments
;
The following automatic conversions were performed:
'_symmetry_cell_setting' value 'Triclinic' changed to 'triclinic'
according to '/home/saulius/struct/CIF-dictionaries/cif_core.dic'
dictionary named 'cif_core.dic' version 2.4.1 from 2010-06-29.

Automatic conversion script
Id: cif_fix_enum 1527 2010-12-29 10:47:43Z saulius 
;
_cod_database_code 4311775

loop_
_symmetry_equiv_pos_as_xyz
'x, y, z'
'-x, -y, -z'

loop_
_atom_site_label
_atom_site_type_symbol
_atom_site_fract_x
_atom_site_fract_y
_atom_site_fract_z
_atom_site_U_iso_or_equiv
_atom_site_adp_type
_atom_site_occupancy
_atom_site_symmetry_multiplicity
_atom_site_calc_flag
_atom_site_refinement_flags
_atom_site_disorder_assembly
_atom_site_disorder_group
Ti1 Ti 0.86720(4) 0.01050(3) 0.24511(3) 0.02128(12) Uani 1 1 d . . .
N1 N 0.88122(17) -0.14816(14) 0.36435(12) 0.0202(4) Uani 1 1 d . . .
N2 N 0.71465(17) 0.15368(14) 0.13545(12) 0.0211(4) Uani 1 1 d . . .
O1 O 0.78087(15) 0.08597(12) 0.33672(10) 0.0272(4) Uani 1 1 d . . .
O2 O 0.85993(16) -0.07516(13) 0.15854(11) 0.0317(4) Uani 1 1 d . . .
S1 S 1.06549(6) 0.02924(5) 0.24000(5) 0.03582(17) Uani 1 1 d . . .
C1 C 0.7824(2) 0.16064(19) 0.46811(18) 0.0322(5) Uani 1 1 d . . .
H1A H 0.8386 0.2083 0.4369 0.048 Uiso 1 1 calc R . .
H1B H 0.8025 0.1324 0.5384 0.048 Uiso 1 1 calc R . .
H1C H 0.6871 0.2074 0.4524 0.048 Uiso 1 1 calc R . .
C2 C 0.8118(2) 0.05730(19) 0.43158(16) 0.0235(5) Uani 1 1 d . . .
C3 C 0.8622(2) -0.05790(19) 0.49116(16) 0.0245(5) Uani 1 1 d . . .
H3 H 0.8846 -0.0726 0.5574 0.029 Uiso 1 1 calc R . .
C4 C 0.8826(2) -0.15714(19) 0.45898(16) 0.0240(5) Uani 1 1 d . . .
C5 C 0.9054(3) -0.2754(2) 0.53814(17) 0.0326(5) Uani 1 1 d . . .
H5A H 0.8333 -0.3062 0.5307 0.049 Uiso 1 1 calc R . .
H5B H 0.9046 -0.2659 0.6019 0.049 Uiso 1 1 calc R . .
H5C H 0.9926 -0.3294 0.5323 0.049 Uiso 1 1 calc R . .
C6 C 0.6220(2) -0.1819(2) 0.32569(18) 0.0336(6) Uani 1 1 d . . .
H6 H 0.6374 -0.1153 0.3394 0.040 Uiso 1 1 calc R . .
C7 C 0.5350(3) -0.1329(2) 0.22653(19) 0.0417(6) Uani 1 1 d . . .
H7A H 0.5806 -0.0900 0.1759 0.063 Uiso 1 1 calc R . .
H7B H 0.4463 -0.0809 0.2324 0.063 Uiso 1 1 calc R . .
H7C H 0.5239 -0.1974 0.2094 0.063 Uiso 1 1 calc R . .
C8 C 0.5432(3) -0.2387(3) 0.4087(2) 0.0550(8) Uani 1 1 d . . .
H8A H 0.5231 -0.3019 0.3950 0.082 Uiso 1 1 calc R . .
H8B H 0.4588 -0.1803 0.4129 0.082 Uiso 1 1 calc R . .
H8C H 0.5981 -0.2696 0.4702 0.082 Uiso 1 1 calc R . .
C9 C 1.1496(2) -0.31355(19) 0.34690(17) 0.0289(5) Uani 1 1 d . . .
H9 H 1.1304 -0.2446 0.3691 0.035 Uiso 1 1 calc R . .
C10 C 1.2184(3) -0.2868(2) 0.24850(19) 0.0388(6) Uani 1 1 d . . .
H10A H 1.2376 -0.3531 0.2252 0.058 Uiso 1 1 calc R . .
H10B H 1.3027 -0.2729 0.2587 0.058 Uiso 1 1 calc R . .
H10C H 1.1577 -0.2176 0.2004 0.058 Uiso 1 1 calc R . .
C11 C 1.2492(3) -0.4208(2) 0.4260(2) 0.0440(7) Uani 1 1 d . . .
H11A H 1.2057 -0.4372 0.4870 0.066 Uiso 1 1 calc R . .
H11B H 1.3311 -0.4033 0.4359 0.066 Uiso 1 1 calc R . .
H11C H 1.2727 -0.4887 0.4045 0.066 Uiso 1 1 calc R . .
C12 C 0.8867(2) -0.25348(18) 0.34068(15) 0.0234(5) Uani 1 1 d . . .
C13 C 0.7616(2) -0.2695(2) 0.32206(16) 0.0274(5) Uani 1 1 d . . .
C14 C 0.7684(3) -0.3698(2) 0.29786(18) 0.0345(6) Uani 1 1 d . . .
H14 H 0.6872 -0.3829 0.2862 0.041 Uiso 1 1 calc R . .
C15 C 0.8915(3) -0.4493(2) 0.29088(17) 0.0354(6) Uani 1 1 d . . .
H15 H 0.8933 -0.5161 0.2756 0.042 Uiso 1 1 calc R . .
C16 C 1.0133(3) -0.4304(2) 0.30648(16) 0.0319(5) Uani 1 1 d . . .
H16 H 1.0964 -0.4837 0.2998 0.038 Uiso 1 1 calc R . .
C17 C 1.0138(2) -0.33229(18) 0.33225(15) 0.0244(5) Uani 1 1 d . . .
C18 C 0.8609(3) -0.1573(2) 0.03189(18) 0.0440(7) Uani 1 1 d . . .
H18A H 0.9596 -0.1856 0.0357 0.066 Uiso 1 1 calc R . .
H18B H 0.8256 -0.1332 -0.0355 0.066 Uiso 1 1 calc R . .
H18C H 0.8278 -0.2195 0.0719 0.066 Uiso 1 1 calc R . .
C19 C 0.8135(2) -0.0535(2) 0.06871(16) 0.0277(5) Uani 1 1 d . . .
C20 C 0.7268(2) 0.0541(2) 0.01496(17) 0.0318(5) Uani 1 1 d . . .
H20 H 0.6996 0.0644 -0.0494 0.038 Uiso 1 1 calc R . .
C21 C 0.6736(2) 0.15305(19) 0.04899(16) 0.0268(5) Uani 1 1 d . . .
C22 C 0.5658(3) 0.2579(2) -0.02029(17) 0.0373(6) Uani 1 1 d . . .
H22A H 0.5420 0.3223 0.0056 0.056 Uiso 1 1 calc R . .
H22B H 0.4855 0.2366 -0.0269 0.056 Uiso 1 1 calc R . .
H22C H 0.6012 0.2816 -0.0838 0.056 Uiso 1 1 calc R . .
C23 C 0.8309(2) 0.3481(2) 0.06877(17) 0.0294(5) Uani 1 1 d . . .
H23 H 0.8599 0.2718 0.0572 0.035 Uiso 1 1 calc R . .
C24 C 0.9549(2) 0.3593(2) 0.1158(2) 0.0384(6) Uani 1 1 d . . .
H24A H 0.9306 0.4353 0.1247 0.058 Uiso 1 1 calc R . .
H24B H 1.0293 0.3516 0.0735 0.058 Uiso 1 1 calc R . .
H24C H 0.9830 0.2979 0.1788 0.058 Uiso 1 1 calc R . .
C25 C 0.7870(3) 0.4458(2) -0.03165(19) 0.0495(7) Uani 1 1 d . . .
H25A H 0.7135 0.4355 -0.0637 0.074 Uiso 1 1 calc R . .
H25B H 0.8638 0.4416 -0.0719 0.074 Uiso 1 1 calc R . .
H25C H 0.7562 0.5217 -0.0223 0.074 Uiso 1 1 calc R . .
C26 C 0.4673(2) 0.1710(2) 0.24506(17) 0.0311(5) Uani 1 1 d . . .
H26 H 0.5257 0.1039 0.2266 0.037 Uiso 1 1 calc R . .
C27 C 0.3273(3) 0.2177(2) 0.1855(2) 0.0498(7) Uani 1 1 d . . .
H27A H 0.2694 0.2858 0.2001 0.075 Uiso 1 1 calc R . .
H27B H 0.2844 0.1570 0.2030 0.075 Uiso 1 1 calc R . .
H27C H 0.3407 0.2394 0.1162 0.075 Uiso 1 1 calc R . .
C28 C 0.4462(3) 0.1249(2) 0.35551(19) 0.0420(6) Uani 1 1 d . . .
H28A H 0.5338 0.0906 0.3929 0.063 Uiso 1 1 calc R . .
H28B H 0.4013 0.0660 0.3671 0.063 Uiso 1 1 calc R . .
H28C H 0.3902 0.1894 0.3757 0.063 Uiso 1 1 calc R . .
C29 C 0.6519(2) 0.25979(18) 0.16149(15) 0.0218(5) Uani 1 1 d . . .
C30 C 0.7125(2) 0.35032(18) 0.13428(16) 0.0240(5) Uani 1 1 d . . .
C31 C 0.6561(2) 0.44674(19) 0.16829(17) 0.0305(5) Uani 1 1 d . . .
H31 H 0.6941 0.5078 0.1517 0.037 Uiso 1 1 calc R . .
C32 C 0.5458(2) 0.4528(2) 0.22558(18) 0.0329(6) Uani 1 1 d . . .
H32 H 0.5112 0.5169 0.2483 0.039 Uiso 1 1 calc R . .
C33 C 0.4863(2) 0.3643(2) 0.24953(18) 0.0316(5) Uani 1 1 d . . .
H33 H 0.4102 0.3705 0.2869 0.038 Uiso 1 1 calc R . .
C34 C 0.5377(2) 0.26594(19) 0.21888(16) 0.0253(5) Uani 1 1 d . . .

loop_
_atom_site_aniso_label
_atom_site_aniso_U_11
_atom_site_aniso_U_22
_atom_site_aniso_U_33
_atom_site_aniso_U_23
_atom_site_aniso_U_13
_atom_site_aniso_U_12
Ti1 0.0231(2) 0.0225(2) 0.0193(2) -0.00844(16) 0.00292(15) -0.00730(16)
N1 0.0207(9) 0.0227(9) 0.0220(9) -0.0116(8) 0.0041(7) -0.0096(7)
N2 0.0216(9) 0.0221(9) 0.0218(9) -0.0094(7) 0.0038(7) -0.0082(7)
O1 0.0331(9) 0.0268(8) 0.0213(8) -0.0112(7) 0.0015(6) -0.0056(7)
O2 0.0436(10) 0.0262(8) 0.0230(9) -0.0125(7) -0.0014(7) -0.0034(7)
S1 0.0280(3) 0.0361(3) 0.0406(4) -0.0059(3) 0.0052(3) -0.0138(3)
C1 0.0318(13) 0.0325(13) 0.0354(14) -0.0197(11) 0.0009(10) -0.0055(10)
C2 0.0190(11) 0.0335(12) 0.0245(12) -0.0158(10) 0.0048(9) -0.0110(9)
C3 0.0235(11) 0.0336(12) 0.0209(11) -0.0140(10) 0.0025(9) -0.0101(9)
C4 0.0192(11) 0.0296(12) 0.0245(12) -0.0076(10) 0.0013(9) -0.0108(9)
C5 0.0422(14) 0.0322(13) 0.0252(13) -0.0084(10) 0.0021(10) -0.0154(11)
C6 0.0291(13) 0.0423(14) 0.0414(15) -0.0223(12) 0.0055(11) -0.0190(11)
C7 0.0331(14) 0.0492(16) 0.0474(17) -0.0187(14) 0.0010(12) -0.0163(12)
C8 0.0395(16) 0.084(2) 0.0477(18) -0.0270(17) 0.0183(13) -0.0243(16)
C9 0.0271(12) 0.0289(12) 0.0334(13) -0.0146(10) 0.0051(10) -0.0085(10)
C10 0.0336(14) 0.0389(14) 0.0463(16) -0.0175(13) 0.0138(12) -0.0124(11)
C11 0.0354(15) 0.0433(15) 0.0484(17) -0.0129(13) -0.0028(12) -0.0080(12)
C12 0.0312(12) 0.0239(11) 0.0194(11) -0.0087(9) 0.0040(9) -0.0130(9)
C13 0.0314(13) 0.0328(12) 0.0244(12) -0.0122(10) 0.0041(9) -0.0162(10)
C14 0.0425(15) 0.0369(14) 0.0331(14) -0.0130(11) 0.0005(11) -0.0230(11)
C15 0.0537(17) 0.0276(13) 0.0330(14) -0.0162(11) 0.0022(11) -0.0175(12)
C16 0.0412(14) 0.0262(12) 0.0282(13) -0.0108(10) 0.0024(10) -0.0086(10)
C17 0.0303(12) 0.0232(11) 0.0213(11) -0.0101(9) 0.0060(9) -0.0083(9)
C18 0.0676(19) 0.0334(14) 0.0295(14) -0.0184(12) 0.0027(12) -0.0059(13)
C19 0.0371(13) 0.0311(12) 0.0211(12) -0.0143(10) 0.0080(9) -0.0142(10)
C20 0.0444(15) 0.0322(13) 0.0204(12) -0.0123(10) 0.0010(10) -0.0104(11)
C21 0.0312(13) 0.0274(12) 0.0221(12) -0.0077(9) 0.0018(9) -0.0102(10)
C22 0.0467(16) 0.0326(13) 0.0285(14) -0.0103(11) -0.0085(11) -0.0059(11)
C23 0.0325(13) 0.0282(12) 0.0336(13) -0.0139(10) 0.0083(10) -0.0146(10)
C24 0.0296(13) 0.0406(14) 0.0508(17) -0.0202(13) 0.0069(11) -0.0142(11)
C25 0.0514(18) 0.0611(19) 0.0346(16) -0.0058(14) 0.0045(13) -0.0263(15)
C26 0.0272(12) 0.0352(13) 0.0363(14) -0.0155(11) 0.0070(10) -0.0138(10)
C27 0.0405(16) 0.0581(18) 0.0544(18) -0.0098(15) -0.0075(13) -0.0287(14)
C28 0.0350(15) 0.0540(17) 0.0434(16) -0.0185(14) 0.0125(12) -0.0214(12)
C29 0.0202(11) 0.0231(11) 0.0217(11) -0.0091(9) -0.0034(8) -0.0042(8)
C30 0.0224(11) 0.0234(11) 0.0257(12) -0.0093(9) -0.0022(9) -0.0049(9)
C31 0.0285(13) 0.0266(12) 0.0391(14) -0.0137(11) -0.0015(10) -0.0092(10)
C32 0.0269(13) 0.0294(12) 0.0456(15) -0.0235(12) -0.0008(11) -0.0017(10)
C33 0.0212(12) 0.0352(13) 0.0400(14) -0.0185(11) 0.0038(10) -0.0049(10)
C34 0.0209(11) 0.0291(12) 0.0265(12) -0.0104(10) -0.0010(9) -0.0072(9)

loop_
_atom_type_symbol
_atom_type_description
_atom_type_scat_dispersion_real
_atom_type_scat_dispersion_imag
_atom_type_scat_source
C C 0.0033 0.0016 'International Tables Vol C Tables 4.2.6.8 and 6.1.1.4'
H H 0.0000 0.0000 'International Tables Vol C Tables 4.2.6.8 and 6.1.1.4'
N N 0.0061 0.0033 'International Tables Vol C Tables 4.2.6.8 and 6.1.1.4'
O O 0.0106 0.0060 'International Tables Vol C Tables 4.2.6.8 and 6.1.1.4'
S S 0.1246 0.1234 'International Tables Vol C Tables 4.2.6.8 and 6.1.1.4'
Ti Ti 0.2776 0.4457 'International Tables Vol C Tables 4.2.6.8 and 6.1.1.4'

loop_
_geom_angle_atom_site_label_1
_geom_angle_atom_site_label_2
_geom_angle_atom_site_label_3
_geom_angle
_geom_angle_site_symmetry_1
_geom_angle_site_symmetry_3
_geom_angle_publ_flag
O1 Ti1 O2 149.36(7) . . ?
O1 Ti1 S1 103.88(5) . . ?
O2 Ti1 S1 106.75(6) . . ?
O1 Ti1 N1 83.60(6) . . ?
O2 Ti1 N1 86.98(6) . . ?
S1 Ti1 N1 106.42(5) . . ?
O1 Ti1 N2 85.48(6) . . ?
O2 Ti1 N2 82.98(6) . . ?
S1 Ti1 N2 114.03(5) . . ?
N1 Ti1 N2 139.53(7) . . ?
C4 N1 C12 117.32(18) . . ?
C4 N1 Ti1 124.48(14) . . ?
C12 N1 Ti1 118.18(13) . . ?
C21 N2 C29 117.67(17) . . ?
C21 N2 Ti1 126.81(14) . . ?
C29 N2 Ti1 115.52(12) . . ?
C2 O1 Ti1 129.79(13) . . ?
C19 O2 Ti1 138.56(14) . . ?
O1 C2 C3 121.76(19) . . ?
O1 C2 C1 114.49(19) . . ?
C3 C2 C1 123.7(2) . . ?
C2 C3 C4 124.51(19) . . ?
N1 C4 C3 122.7(2) . . ?
N1 C4 C5 120.53(19) . . ?
C3 C4 C5 116.76(19) . . ?
C13 C6 C8 110.9(2) . . ?
C13 C6 C7 111.8(2) . . ?
C8 C6 C7 109.8(2) . . ?
C17 C9 C11 112.21(19) . . ?
C17 C9 C10 110.60(18) . . ?
C11 C9 C10 109.8(2) . . ?
C17 C12 C13 121.80(19) . . ?
C17 C12 N1 119.95(18) . . ?
C13 C12 N1 118.17(18) . . ?
C14 C13 C12 117.6(2) . . ?
C14 C13 C6 119.6(2) . . ?
C12 C13 C6 122.87(19) . . ?
C15 C14 C13 121.7(2) . . ?
C14 C15 C16 120.0(2) . . ?
C15 C16 C17 121.1(2) . . ?
C12 C17 C16 117.7(2) . . ?
C12 C17 C9 122.75(18) . . ?
C16 C17 C9 119.50(19) . . ?
O2 C19 C20 121.65(19) . . ?
O2 C19 C18 114.7(2) . . ?
C20 C19 C18 123.6(2) . . ?
C19 C20 C21 125.4(2) . . ?
N2 C21 C20 123.1(2) . . ?
N2 C21 C22 121.73(19) . . ?
C20 C21 C22 115.15(19) . . ?
C30 C23 C24 112.75(19) . . ?
C30 C23 C25 111.33(19) . . ?
C24 C23 C25 109.2(2) . . ?
C34 C26 C28 113.54(19) . . ?
C34 C26 C27 110.6(2) . . ?
C28 C26 C27 109.0(2) . . ?
C34 C29 C30 121.74(19) . . ?
C34 C29 N2 119.04(19) . . ?
C30 C29 N2 119.07(19) . . ?
C31 C30 C29 117.3(2) . . ?
C31 C30 C23 120.1(2) . . ?
C29 C30 C23 122.52(18) . . ?
C32 C31 C30 121.4(2) . . ?
C31 C32 C33 120.2(2) . . ?
C32 C33 C34 121.3(2) . . ?
C33 C34 C29 118.0(2) . . ?
C33 C34 C26 119.8(2) . . ?
C29 C34 C26 122.21(19) . . ?

loop_
_geom_bond_atom_site_label_1
_geom_bond_atom_site_label_2
_geom_bond_distance
_geom_bond_site_symmetry_2
_geom_bond_publ_flag
Ti1 O1 1.9024(14) . ?
Ti1 O2 1.9069(14) . ?
Ti1 S1 2.1189(7) . ?
Ti1 N1 2.1366(17) . ?
Ti1 N2 2.1758(17) . ?
N1 C4 1.326(3) . ?
N1 C12 1.456(2) . ?
N2 C21 1.326(3) . ?
N2 C29 1.452(2) . ?
O1 C2 1.312(2) . ?
O2 C19 1.301(2) . ?
C1 C2 1.498(3) . ?
C2 C3 1.363(3) . ?
C3 C4 1.422(3) . ?
C4 C5 1.506(3) . ?
C6 C13 1.521(3) . ?
C6 C8 1.527(4) . ?
C6 C7 1.540(3) . ?
C9 C17 1.518(3) . ?
C9 C11 1.542(3) . ?
C9 C10 1.543(3) . ?
C12 C17 1.398(3) . ?
C12 C13 1.409(3) . ?
C13 C14 1.395(3) . ?
C14 C15 1.369(3) . ?
C15 C16 1.383(3) . ?
C16 C17 1.401(3) . ?
C18 C19 1.502(3) . ?
C19 C20 1.355(3) . ?
C20 C21 1.428(3) . ?
C21 C22 1.504(3) . ?
C23 C30 1.511(3) . ?
C23 C24 1.526(3) . ?
C23 C25 1.530(3) . ?
C26 C34 1.526(3) . ?
C26 C28 1.535(3) . ?
C26 C27 1.539(3) . ?
C29 C34 1.407(3) . ?
C29 C30 1.408(3) . ?
C30 C31 1.404(3) . ?
C31 C32 1.375(3) . ?
C32 C33 1.379(3) . ?
C33 C34 1.390(3) . ?
